data_7224166
loop_
_publ_author_name
'Oruganti, Madhavi'
'Khade, Pavan'
'Das, Uttam Kumar'
'Trivedi, Darshak R.'

_publ_section_title
;
 The hierarchies of hydrogen bonds in salts/cocrystals of isoniazid and
 its Schiff base -- a case study
;
_journal_issue 19
_journal_name_full 'RSC Adv.'
_journal_page_first 15868
_journal_paper_doi 10.1039/C5RA14951G
_journal_volume 6
_journal_year 2016
_chemical_formula_sum 'C16 H18 N4 O3'
_chemical_formula_weight 314.34
_chemical_name_systematic
; 
 ? 
;
_space_group_IT_number 14
_symmetry_cell_setting monoclinic
_symmetry_space_group_name_Hall '-P 2ybc'
_symmetry_space_group_name_H-M 'P 1 21/c 1'
_atom_sites_solution_hydrogens geom
_atom_sites_solution_primary direct
_atom_sites_solution_secondary difmap
_audit_creation_method SHELXL-97
_audit_update_record
;
2015-07-28 deposited with the CCDC.
2016-01-19 downloaded from the CCDC.
;
_cell_angle_alpha 90.00
_cell_angle_beta 100.5140(10)
_cell_angle_gamma 90.00
_cell_formula_units_Z 4
_cell_length_a 8.7707(4)
_cell_length_b 20.4025(9)
_cell_length_c 9.1687(4)
_cell_measurement_temperature 296(2)
_cell_volume 1613.14(12)
_computing_structure_refinement 'SHELXL-97 (Sheldrick, 2008)'
_computing_structure_solution 'SHELXS-97 (Sheldrick, 2008)'
_diffrn_ambient_temperature 296(2)
_diffrn_measured_fraction_theta_full 0.999
_diffrn_measured_fraction_theta_max 0.999
_diffrn_measurement_device_type 'Bruker ApexII CCD'
_diffrn_measurement_method 'w scans'
_diffrn_radiation_monochromator graphite
_diffrn_radiation_source 'fine-focus sealed tube'
_diffrn_radiation_type MoK\a
_diffrn_radiation_wavelength 0.71073
_diffrn_reflns_av_R_equivalents 0.0192
_diffrn_reflns_av_sigmaI/netI 0.0104
_diffrn_reflns_limit_h_max 10
_diffrn_reflns_limit_h_min -10
_diffrn_reflns_limit_k_max 24
_diffrn_reflns_limit_k_min -23
_diffrn_reflns_limit_l_max 10
_diffrn_reflns_limit_l_min -10
_diffrn_reflns_number 18565
_diffrn_reflns_theta_full 25.00
_diffrn_reflns_theta_max 25.00
_diffrn_reflns_theta_min 2.47
_exptl_absorpt_coefficient_mu 0.092
_exptl_absorpt_correction_T_max 0.9650
_exptl_absorpt_correction_T_min 0.9375
_exptl_crystal_colour Yellow
_exptl_crystal_density_diffrn 1.294
_exptl_crystal_density_method 'not measured'
_exptl_crystal_description Needle
_exptl_crystal_F_000 664
_exptl_crystal_size_max 0.71
_exptl_crystal_size_mid 0.65
_exptl_crystal_size_min 0.39
_refine_diff_density_max 0.255
_refine_diff_density_min -0.208
_refine_diff_density_rms 0.031
_refine_ls_extinction_coef 0.014(3)
_refine_ls_extinction_expression Fc^*^=kFc[1+0.001xFc^2^\l^3^/sin(2\q)]^-1/4^
_refine_ls_extinction_method SHELXL
_refine_ls_goodness_of_fit_ref 0.929
_refine_ls_hydrogen_treatment mixed
_refine_ls_matrix_type full
_refine_ls_number_parameters 224
_refine_ls_number_reflns 2844
_refine_ls_number_restraints 0
_refine_ls_restrained_S_all 0.929
_refine_ls_R_factor_all 0.0456
_refine_ls_R_factor_gt 0.0399
_refine_ls_shift/su_max 0.000
_refine_ls_shift/su_mean 0.000
_refine_ls_structure_factor_coef Fsqd
_refine_ls_weighting_details 'calc w=1/[\s^2^(Fo^2^)+(0.1000P)^2^+0.4029P] where P=(Fo^2^+2Fc^2^)/3'
_refine_ls_weighting_scheme calc
_refine_ls_wR_factor_gt 0.1273
_refine_ls_wR_factor_ref 0.1413
_reflns_number_gt 2503
_reflns_number_total 2844
_reflns_threshold_expression >2sigma(I)
_cod_data_source_file c5ra14951g2.cif
_cod_data_source_block Ic_1045624
_cod_depositor_comments
;
The following automatic conversions were performed:

'_symmetry_cell_setting' value 'Monoclinic' changed to 'monoclinic'
according to
/usr/data/users/saulius/crontab/automatic-downloads/rss-feeds/RSC/lib/dictionaries/cif_core.dic
dictionary named 'cif_core.dic' version 2.4.2 from 2011-04-26.

Automatic conversion script
Id: cif_fix_values 4268 2015-11-12 08:31:59Z antanas 
;
_cod_original_sg_symbol_H-M P21/c
_cod_database_code 7224166

loop_
_symmetry_equiv_pos_as_xyz
'x, y, z'
'-x, y+1/2, -z+1/2'
'-x, -y, -z'
'x, -y-1/2, z-1/2'

loop_
_atom_site_label
_atom_site_type_symbol
_atom_site_fract_x
_atom_site_fract_y
_atom_site_fract_z
_atom_site_U_iso_or_equiv
_atom_site_adp_type
_atom_site_occupancy
_atom_site_symmetry_multiplicity
_atom_site_calc_flag
_atom_site_refinement_flags
C7 C 0.4969(2) 0.61368(8) 0.82277(18) 0.0545(4) Uani 1 1 d .
C8 C 0.5937(3) 0.56694(10) 0.7534(3) 0.0794(6) Uani 1 1 d .
H8 H 0.6328 0.5886 0.6749 0.119 Uiso 1 1 calc R
H6 H 0.5315 0.5301 0.7138 0.119 Uiso 1 1 calc R
H7 H 0.6789 0.5521 0.8269 0.119 Uiso 1 1 calc R
C9 C 0.4159(3) 0.58695(8) 0.9398(2) 0.0698(5) Uani 1 1 d .
H11 H 0.4862 0.5863 1.0332 0.105 Uiso 1 1 calc R
H10 H 0.3809 0.5432 0.9137 0.105 Uiso 1 1 calc R
H9 H 0.3285 0.6142 0.9476 0.105 Uiso 1 1 calc R
N3 N 0.49220(16) 0.67274(6) 0.77585(15) 0.0532(4) Uani 1 1 d .
N2 N 0.40626(16) 0.71674(6) 0.84559(15) 0.0484(3) Uani 1 1 d .
C6 C 0.38113(18) 0.77716(7) 0.78679(16) 0.0451(4) Uani 1 1 d .
O1 O 0.41476(16) 0.79355(5) 0.66831(12) 0.0607(4) Uani 1 1 d .
C5 C 0.30537(17) 0.82446(7) 0.87614(15) 0.0438(4) Uani 1 1 d .
C1 C 0.20030(18) 0.80602(7) 0.96333(18) 0.0500(4) Uani 1 1 d .
H1 H 0.1735 0.7622 0.9702 0.060 Uiso 1 1 calc R
C2 C 0.13544(19) 0.85332(8) 1.0401(2) 0.0555(4) Uani 1 1 d .
H2 H 0.0628 0.8404 1.0966 0.067 Uiso 1 1 calc R
N1 N 0.17163(18) 0.91654(7) 1.03737(16) 0.0571(4) Uani 1 1 d .
C3 C 0.2724(2) 0.93391(8) 0.9527(2) 0.0654(5) Uani 1 1 d .
H3 H 0.2981 0.9780 0.9488 0.078 Uiso 1 1 calc R
C4 C 0.3409(2) 0.89013(8) 0.8702(2) 0.0607(5) Uani 1 1 d .
H4 H 0.4101 0.9046 0.8115 0.073 Uiso 1 1 calc R
C16 C 0.1705(2) 0.43667(8) 0.7167(2) 0.0582(4) Uani 1 1 d .
O3 O 0.09730(17) 0.49275(6) 0.72332(16) 0.0691(4) Uani 1 1 d .
H18 H 0.1168 0.5175 0.6587 0.104 Uiso 1 1 calc R
O2 O 0.2506(2) 0.42534(7) 0.62509(19) 0.0929(6) Uani 1 1 d .
C15 C 0.14500(18) 0.38848(8) 0.83197(18) 0.0524(4) Uani 1 1 d .
C14 C 0.22096(19) 0.32891(8) 0.83717(18) 0.0540(4) Uani 1 1 d .
H15 H 0.2854 0.3204 0.7693 0.065 Uiso 1 1 calc R
C13 C 0.20312(19) 0.28123(9) 0.94187(18) 0.0548(4) Uani 1 1 d .
N4 N 0.2748(2) 0.22126(9) 0.9425(2) 0.0755(5) Uani 1 1 d .
C12 C 0.1107(2) 0.29685(10) 1.0449(2) 0.0646(5) Uani 1 1 d .
H14 H 0.0997 0.2668 1.1185 0.078 Uiso 1 1 calc R
C11 C 0.0351(2) 0.35614(11) 1.0398(2) 0.0738(6) Uani 1 1 d .
H13 H -0.0267 0.3652 1.1097 0.089 Uiso 1 1 calc R
C10 C 0.0490(2) 0.40265(10) 0.9324(2) 0.0657(5) Uani 1 1 d .
H12 H -0.0046 0.4422 0.9280 0.079 Uiso 1 1 calc R
H16 H 0.259(3) 0.1932(12) 1.007(3) 0.082(7) Uiso 1 1 d .
H17 H 0.337(3) 0.2148(12) 0.876(3) 0.083(7) Uiso 1 1 d .
H5 H 0.406(2) 0.7114(10) 0.939(3) 0.071(6) Uiso 1 1 d .

loop_
_atom_site_aniso_label
_atom_site_aniso_U_11
_atom_site_aniso_U_22
_atom_site_aniso_U_33
_atom_site_aniso_U_23
_atom_site_aniso_U_13
_atom_site_aniso_U_12
C7 0.0666(10) 0.0395(8) 0.0535(9) -0.0098(7) 0.0003(7) 0.0052(7)
C8 0.0962(15) 0.0535(11) 0.0888(14) -0.0128(10) 0.0172(12) 0.0213(10)
C9 0.0986(14) 0.0354(8) 0.0757(12) -0.0023(8) 0.0165(10) 0.0026(8)
N3 0.0686(8) 0.0422(7) 0.0489(7) -0.0090(5) 0.0107(6) 0.0073(6)
N2 0.0708(8) 0.0351(7) 0.0409(7) -0.0031(5) 0.0146(6) 0.0049(5)
C6 0.0603(8) 0.0360(7) 0.0386(7) -0.0024(6) 0.0083(6) -0.0036(6)
O1 0.0962(9) 0.0466(7) 0.0434(6) 0.0005(5) 0.0239(6) 0.0009(6)
C5 0.0576(8) 0.0343(7) 0.0387(7) 0.0011(5) 0.0068(6) 0.0009(6)
C1 0.0553(8) 0.0367(8) 0.0590(9) 0.0008(6) 0.0129(7) -0.0028(6)
C2 0.0568(9) 0.0500(9) 0.0635(10) 0.0016(7) 0.0207(7) 0.0022(7)
N1 0.0712(9) 0.0422(8) 0.0603(8) -0.0023(6) 0.0186(7) 0.0071(6)
C3 0.0983(14) 0.0326(8) 0.0724(12) -0.0015(7) 0.0344(10) -0.0013(8)
C4 0.0930(13) 0.0358(8) 0.0614(10) 0.0016(7) 0.0357(9) -0.0036(8)
C16 0.0645(10) 0.0505(9) 0.0619(10) 0.0029(7) 0.0178(8) -0.0087(8)
O3 0.0913(9) 0.0469(7) 0.0753(9) 0.0049(6) 0.0319(7) -0.0060(6)
O2 0.1213(13) 0.0750(10) 0.1001(12) 0.0320(8) 0.0673(10) 0.0215(8)
C15 0.0541(8) 0.0528(9) 0.0507(9) -0.0007(7) 0.0109(7) -0.0137(7)
C14 0.0603(9) 0.0555(10) 0.0474(9) -0.0001(7) 0.0133(7) -0.0102(7)
C13 0.0558(9) 0.0584(10) 0.0486(9) 0.0033(7) 0.0051(7) -0.0133(7)
N4 0.1014(13) 0.0581(10) 0.0718(11) 0.0152(8) 0.0286(10) 0.0055(9)
C12 0.0597(10) 0.0737(12) 0.0618(11) 0.0188(9) 0.0148(8) -0.0074(8)
C11 0.0708(12) 0.0875(15) 0.0709(12) 0.0142(10) 0.0340(10) 0.0003(10)
C10 0.0672(11) 0.0641(11) 0.0700(12) 0.0038(9) 0.0236(9) -0.0025(8)

loop_
_atom_type_symbol
_atom_type_description
_atom_type_scat_dispersion_real
_atom_type_scat_dispersion_imag
_atom_type_scat_source
C C 0.0033 0.0016 'International Tables Vol C Tables 4.2.6.8 and 6.1.1.4'
H H 0.0000 0.0000 'International Tables Vol C Tables 4.2.6.8 and 6.1.1.4'
N N 0.0061 0.0033 'International Tables Vol C Tables 4.2.6.8 and 6.1.1.4'
O O 0.0106 0.0060 'International Tables Vol C Tables 4.2.6.8 and 6.1.1.4'

loop_
_geom_angle_atom_site_label_1
_geom_angle_atom_site_label_2
_geom_angle_atom_site_label_3
_geom_angle
N3 C7 C8 116.40(17)
N3 C7 C9 126.57(15)
C8 C7 C9 117.03(16)
C7 C8 H8 109.5
C7 C8 H6 109.5
H8 C8 H6 109.5
C7 C8 H7 109.5
H8 C8 H7 109.5
H6 C8 H7 109.5
C7 C9 H11 109.5
C7 C9 H10 109.5
H11 C9 H10 109.5
C7 C9 H9 109.5
H11 C9 H9 109.5
H10 C9 H9 109.5
C7 N3 N2 115.98(14)
C6 N2 N3 117.80(13)
C6 N2 H5 118.7(14)
N3 N2 H5 118.3(14)
O1 C6 N2 123.86(14)
O1 C6 C5 120.84(13)
N2 C6 C5 115.29(12)
C1 C5 C4 117.91(14)
C1 C5 C6 123.51(13)
C4 C5 C6 118.58(13)
C2 C1 C5 119.19(14)
C2 C1 H1 120.4
C5 C1 H1 120.4
N1 C2 C1 123.21(15)
N1 C2 H2 118.4
C1 C2 H2 118.4
C3 N1 C2 117.20(14)
N1 C3 C4 123.52(15)
N1 C3 H3 118.2
C4 C3 H3 118.2
C3 C4 C5 118.93(15)
C3 C4 H4 120.5
C5 C4 H4 120.5
O2 C16 O3 123.10(16)
O2 C16 C15 123.16(17)
O3 C16 C15 113.73(15)
C16 O3 H18 109.5
C14 C15 C10 120.50(16)
C14 C15 C16 118.08(15)
C10 C15 C16 121.41(17)
C15 C14 C13 121.51(16)
C15 C14 H15 119.2
C13 C14 H15 119.2
N4 C13 C12 121.62(17)
N4 C13 C14 120.97(17)
C12 C13 C14 117.41(17)
C13 N4 H16 117.9(16)
C13 N4 H17 117.4(16)
H16 N4 H17 125(2)
C11 C12 C13 121.05(17)
C11 C12 H14 119.5
C13 C12 H14 119.5
C12 C11 C10 121.39(18)
C12 C11 H13 119.3
C10 C11 H13 119.3
C15 C10 C11 118.07(19)
C15 C10 H12 121.0
C11 C10 H12 121.0

loop_
_geom_bond_atom_site_label_1
_geom_bond_atom_site_label_2
_geom_bond_distance
C7 N3 1.278(2)
C7 C8 1.494(2)
C7 C9 1.494(3)
C8 H8 0.9600
C8 H6 0.9600
C8 H7 0.9600
C9 H11 0.9600
C9 H10 0.9600
C9 H9 0.9600
N3 N2 1.3995(18)
N2 C6 1.347(2)
N2 H5 0.86(2)
C6 O1 1.2230(18)
C6 C5 1.498(2)
C5 C1 1.378(2)
C5 C4 1.379(2)
C1 C2 1.377(2)
C1 H1 0.9300
C2 N1 1.330(2)
C2 H2 0.9300
N1 C3 1.326(2)
C3 C4 1.378(2)
C3 H3 0.9300
C4 H4 0.9300
C16 O2 1.212(2)
C16 O3 1.319(2)
C16 C15 1.490(2)
O3 H18 0.8200
C15 C14 1.383(3)
C15 C10 1.387(2)
C14 C13 1.395(2)
C14 H15 0.9300
C13 N4 1.375(3)
C13 C12 1.389(3)
N4 H16 0.85(3)
N4 H17 0.90(3)
C12 C11 1.376(3)
C12 H14 0.9300
C11 C10 1.388(3)
C11 H13 0.9300
C10 H12 0.9300

loop_
_geom_hbond_atom_site_label_D
_geom_hbond_atom_site_label_H
_geom_hbond_atom_site_label_A
_geom_hbond_distance_DH
_geom_hbond_distance_HA
_geom_hbond_distance_DA
_geom_hbond_angle_DHA
_geom_hbond_site_symmetry_A
N2 H5 O1 0.86(2) 2.09(2) 2.9538(17) 175(2) 4_576
N4 H17 N3 0.90(3) 2.38(3) 3.264(3) 167(2) 2_646
N4 H16 O2 0.85(3) 2.66(3) 3.453(2) 156(2) 4_566
O3 H18 N1 0.82 1.86 2.6763(18) 170.5 4_575
